data_4026412
loop_
_publ_author_name
'Murali Mohan Guru'
'Md Ashif Ali'
'Tharmalingam Punniyamurthy'

_publ_section_title
;
 Copper-Mediated Synthesis of Substituted 2-Aryl-N-benzylbenzimidazoles
 and 2-Arylbenzoxazoles via C-H Functionalization/C-N/C-O Bond Formation
;
_journal_name_full 'Journal of Organic Chemistry'
_journal_page_first 5295
_journal_page_last 5308
_journal_paper_doi 10.1021/jo2005632
_journal_volume 76
_journal_year 2011
_chemical_formula_moiety 'C20 H15 Cl N2'
_chemical_formula_sum 'C20 H15 Cl N2'
_chemical_formula_weight 318.79
_chemical_name_systematic
; 
 ? 
;
_space_group_IT_number 14
_symmetry_cell_setting monoclinic
_symmetry_space_group_name_Hall '-P 2ybc'
_symmetry_space_group_name_H-M 'P 1 21/c 1'
_atom_sites_solution_hydrogens geom
_atom_sites_solution_primary direct
_atom_sites_solution_secondary difmap
_audit_creation_method SHELXL-97
_cell_angle_alpha 90.00
_cell_angle_beta 91.041(2)
_cell_angle_gamma 90.00
_cell_formula_units_Z 4
_cell_length_a 6.2920(3)
_cell_length_b 17.3537(9)
_cell_length_c 14.9263(7)
_cell_measurement_reflns_used 9898
_cell_measurement_temperature 298(2)
_cell_measurement_theta_max 28.430
_cell_measurement_theta_min 1.83
_cell_volume 1629.53(14)
_computing_cell_refinement 'Bruker SMART'
_computing_data_collection 'Bruker SMART'
_computing_data_reduction 'Bruker SAINT'
_computing_molecular_graphics 'Bruker SHELXTL'
_computing_publication_material 'Bruker SHELXTL'
_computing_structure_refinement 'SHELXL-97 (Sheldrick, 1997)'
_computing_structure_solution 'SHELXS-97 (Sheldrick, 1990)'
_diffrn_ambient_temperature 298(2)
_diffrn_measured_fraction_theta_full 0.977
_diffrn_measured_fraction_theta_max 0.977
_diffrn_measurement_device_type 'CCD area detector'
_diffrn_measurement_method 'phi and omega scans'
_diffrn_radiation_monochromator graphite
_diffrn_radiation_source 'fine-focus sealed tube'
_diffrn_radiation_type MoK\a
_diffrn_radiation_wavelength 0.71073
_diffrn_reflns_av_R_equivalents 0.0715
_diffrn_reflns_av_sigmaI/netI 0.0334
_diffrn_reflns_limit_h_max 8
_diffrn_reflns_limit_h_min -8
_diffrn_reflns_limit_k_max 21
_diffrn_reflns_limit_k_min -22
_diffrn_reflns_limit_l_max 19
_diffrn_reflns_limit_l_min -17
_diffrn_reflns_number 24406
_diffrn_reflns_theta_full 28.43
_diffrn_reflns_theta_max 28.43
_diffrn_reflns_theta_min 1.80
_exptl_absorpt_coefficient_mu 0.235
_exptl_absorpt_correction_T_max 0.941
_exptl_absorpt_correction_T_min 0.923
_exptl_absorpt_correction_type multi-scan
_exptl_absorpt_process_details 'SADABS (Sheldrick, 1997)'
_exptl_crystal_colour colorless
_exptl_crystal_density_diffrn 1.299
_exptl_crystal_description square
_exptl_crystal_F_000 664.0
_exptl_crystal_size_max 0.34
_exptl_crystal_size_mid 0.31
_exptl_crystal_size_min 0.26
_refine_diff_density_max 0.232
_refine_diff_density_min -0.308
_refine_diff_density_rms 0.039
_refine_ls_extinction_method none
_refine_ls_goodness_of_fit_ref 1.045
_refine_ls_matrix_type full
_refine_ls_number_parameters 209
_refine_ls_number_reflns 4009
_refine_ls_number_restraints 0
_refine_ls_restrained_S_all 1.045
_refine_ls_R_factor_all 0.0589
_refine_ls_R_factor_gt 0.0413
_refine_ls_shift/su_max 0.015
_refine_ls_shift/su_mean 0.002
_refine_ls_structure_factor_coef Fsqd
_refine_ls_weighting_details 'calc w=1/[\s^2^(Fo^2^)+(0.0754P)^2^+0.0338P] where P=(Fo^2^+2Fc^2^)/3'
_refine_ls_weighting_scheme calc
_refine_ls_wR_factor_gt 0.1218
_refine_ls_wR_factor_ref 0.1309
_reflns_number_gt 2826
_reflns_number_total 4009
_reflns_threshold_expression >2sigma(I)
_cod_data_source_file jo2005632_si_001.cif
_cod_data_source_block mg-1
_cod_original_sg_symbol_H-M 'P 1 21/c 1 '
_cod_database_code 4026412

loop_
_symmetry_equiv_pos_as_xyz
'x, y, z'
'-x, y+1/2, -z+1/2'
'-x, -y, -z'
'x, -y-1/2, z-1/2'

loop_
_atom_site_label
_atom_site_type_symbol
_atom_site_fract_x
_atom_site_fract_y
_atom_site_fract_z
_atom_site_U_iso_or_equiv
_atom_site_adp_type
_atom_site_occupancy
_atom_site_symmetry_multiplicity
_atom_site_calc_flag
_atom_site_refinement_flags
Cl1 Cl 0.13625(7) 0.50138(2) 0.24134(3) 0.06813(18) Uani 1 1 d .
C13 C 0.17174(19) 0.36501(7) 0.61946(9) 0.0416(3) Uani 1 1 d .
C3 C -0.1175(2) 0.41886(8) 0.34906(10) 0.0545(4) Uani 1 1 d .
H3 H -0.2130 0.4203 0.3008 0.065 Uiso 1 1 calc R
C6 C 0.17761(19) 0.41606(7) 0.48853(8) 0.0405(3) Uani 1 1 d .
C5 C 0.2309(2) 0.45535(7) 0.41035(8) 0.0456(3) Uani 1 1 d .
H5 H 0.3607 0.4804 0.4047 0.055 Uiso 1 1 calc R
C1 C -0.02112(19) 0.38076(7) 0.49592(8) 0.0420(3) Uani 1 1 d .
C4 C 0.0807(2) 0.45492(8) 0.34215(9) 0.0483(3) Uani 1 1 d .
C14 C -0.2059(2) 0.30925(8) 0.61791(9) 0.0485(3) Uani 1 1 d .
H14A H -0.3345 0.3351 0.5974 0.058 Uiso 1 1 calc R
H14B H -0.1983 0.3137 0.6827 0.058 Uiso 1 1 calc R
C7 C 0.23858(19) 0.34134(8) 0.71045(8) 0.0443(3) Uani 1 1 d .
C15 C -0.22110(19) 0.22485(8) 0.59321(9) 0.0456(3) Uani 1 1 d .
C8 C 0.3742(2) 0.39033(9) 0.75766(9) 0.0535(4) Uani 1 1 d .
H8 H 0.4137 0.4371 0.7325 0.064 Uiso 1 1 calc R
C12 C 0.1814(2) 0.27154(8) 0.74934(9) 0.0536(4) Uani 1 1 d .
H12 H 0.0905 0.2380 0.7187 0.064 Uiso 1 1 calc R
C2 C -0.1722(2) 0.38143(8) 0.42625(10) 0.0523(4) Uani 1 1 d .
H2 H -0.3037 0.3576 0.4319 0.063 Uiso 1 1 calc R
C10 C 0.3948(3) 0.30151(11) 0.87958(11) 0.0673(4) Uani 1 1 d .
H10 H 0.4474 0.2882 0.9361 0.081 Uiso 1 1 calc R
C16 C -0.0841(3) 0.18982(9) 0.53520(11) 0.0627(4) Uani 1 1 d .
H16 H 0.0242 0.2185 0.5099 0.075 Uiso 1 1 calc R
C9 C 0.4511(3) 0.37011(10) 0.84175(11) 0.0660(4) Uani 1 1 d .
H9 H 0.5417 0.4034 0.8728 0.079 Uiso 1 1 calc R
C11 C 0.2598(3) 0.25199(10) 0.83373(10) 0.0651(4) Uani 1 1 d .
H11 H 0.2214 0.2054 0.8595 0.078 Uiso 1 1 calc R
C20 C -0.3795(3) 0.18026(10) 0.62980(11) 0.0647(4) Uani 1 1 d .
H20 H -0.4737 0.2025 0.6695 0.078 Uiso 1 1 calc R
C17 C -0.1047(3) 0.11213(10) 0.51374(14) 0.0782(5) Uani 1 1 d .
H17 H -0.0113 0.0892 0.4742 0.094 Uiso 1 1 calc R
C18 C -0.2634(3) 0.06962(10) 0.55127(14) 0.0794(5) Uani 1 1 d .
H18 H -0.2773 0.0176 0.5376 0.095 Uiso 1 1 calc R
C19 C -0.3999(3) 0.10334(11) 0.60832(14) 0.0820(6) Uani 1 1 d .
H19 H -0.5084 0.0744 0.6332 0.098 Uiso 1 1 calc R
N2 N -0.02311(16) 0.34854(6) 0.58029(7) 0.0431(3) Uani 1 1 d .
N1 N 0.29628(16) 0.40533(6) 0.56678(7) 0.0437(3) Uani 1 1 d .

loop_
_atom_site_aniso_label
_atom_site_aniso_U_11
_atom_site_aniso_U_22
_atom_site_aniso_U_33
_atom_site_aniso_U_23
_atom_site_aniso_U_13
_atom_site_aniso_U_12
Cl1 0.0745(3) 0.0825(3) 0.0473(3) 0.01290(18) 0.00009(19) 0.0043(2)
C13 0.0409(6) 0.0383(7) 0.0454(7) -0.0017(5) 0.0000(5) 0.0023(5)
C3 0.0565(8) 0.0552(9) 0.0514(8) -0.0003(7) -0.0131(6) 0.0046(6)
C6 0.0423(6) 0.0356(7) 0.0434(7) -0.0034(5) -0.0012(5) 0.0021(5)
C5 0.0482(7) 0.0416(7) 0.0470(7) -0.0012(6) 0.0018(6) 0.0009(5)
C1 0.0436(7) 0.0352(7) 0.0471(7) -0.0013(5) -0.0003(6) 0.0035(5)
C4 0.0558(8) 0.0457(8) 0.0432(7) 0.0001(6) -0.0015(6) 0.0068(6)
C14 0.0373(7) 0.0518(8) 0.0566(8) 0.0003(6) 0.0067(6) 0.0003(5)
C7 0.0434(7) 0.0463(7) 0.0434(7) 0.0017(6) 0.0037(5) 0.0038(5)
C15 0.0399(7) 0.0489(8) 0.0477(7) 0.0059(6) -0.0025(5) -0.0022(5)
C8 0.0567(8) 0.0528(8) 0.0507(9) 0.0042(6) -0.0046(6) -0.0051(6)
C12 0.0587(8) 0.0505(8) 0.0516(8) 0.0045(6) 0.0005(6) -0.0044(6)
C2 0.0461(7) 0.0507(8) 0.0597(9) 0.0003(7) -0.0094(6) -0.0024(6)
C10 0.0750(11) 0.0825(12) 0.0444(8) 0.0107(8) -0.0029(7) 0.0032(9)
C16 0.0607(9) 0.0503(9) 0.0778(11) -0.0030(7) 0.0158(8) -0.0047(7)
C9 0.0695(10) 0.0748(11) 0.0530(9) 0.0000(8) -0.0123(8) -0.0056(8)
C11 0.0771(11) 0.0637(10) 0.0547(9) 0.0169(8) 0.0055(8) -0.0008(8)
C20 0.0591(9) 0.0677(11) 0.0677(10) 0.0085(8) 0.0101(7) -0.0108(7)
C17 0.0866(13) 0.0570(10) 0.0911(14) -0.0131(9) 0.0026(10) 0.0033(9)
C18 0.0938(14) 0.0499(10) 0.0935(14) 0.0061(9) -0.0244(11) -0.0123(9)
C19 0.0818(13) 0.0665(11) 0.0976(15) 0.0177(11) -0.0033(11) -0.0291(10)
N2 0.0401(6) 0.0406(6) 0.0487(6) 0.0009(5) 0.0005(4) 0.0001(4)
N1 0.0437(6) 0.0438(6) 0.0435(6) 0.0020(5) -0.0016(5) -0.0024(4)

loop_
_atom_type_symbol
_atom_type_description
_atom_type_scat_dispersion_real
_atom_type_scat_dispersion_imag
_atom_type_scat_source
C C 0.0033 0.0016 'International Tables Vol C Tables 4.2.6.8 and 6.1.1.4'
H H 0.0000 0.0000 'International Tables Vol C Tables 4.2.6.8 and 6.1.1.4'
N N 0.0061 0.0033 'International Tables Vol C Tables 4.2.6.8 and 6.1.1.4'
Cl Cl 0.1484 0.1585 'International Tables Vol C Tables 4.2.6.8 and 6.1.1.4'

loop_
_geom_angle_atom_site_label_1
_geom_angle_atom_site_label_2
_geom_angle_atom_site_label_3
_geom_angle
N1 C13 N2 112.95(11)
N1 C13 C7 122.29(11)
N2 C13 C7 124.75(11)
C2 C3 C4 120.72(13)
N1 C6 C5 129.41(12)
N1 C6 C1 110.07(11)
C5 C6 C1 120.53(12)
C4 C5 C6 116.29(12)
N2 C1 C2 131.80(12)
N2 C1 C6 105.83(11)
C2 C1 C6 122.36(12)
C5 C4 C3 123.24(13)
C5 C4 Cl1 119.25(11)
C3 C4 Cl1 117.51(10)
N2 C14 C15 113.94(10)
C8 C7 C12 118.83(12)
C8 C7 C13 117.39(12)
C12 C7 C13 123.71(12)
C16 C15 C20 117.79(14)
C16 C15 C14 122.95(12)
C20 C15 C14 119.25(12)
C9 C8 C7 120.50(14)
C11 C12 C7 120.05(14)
C3 C2 C1 116.84(13)
C9 C10 C11 119.92(14)
C15 C16 C17 121.12(15)
C10 C9 C8 120.48(15)
C10 C11 C12 120.23(15)
C15 C20 C19 121.02(16)
C18 C17 C16 119.56(18)
C19 C18 C17 120.02(17)
C18 C19 C20 120.49(16)
C13 N2 C1 106.30(10)
C13 N2 C14 129.43(11)
C1 N2 C14 124.20(10)
C13 N1 C6 104.85(10)

loop_
_geom_bond_atom_site_label_1
_geom_bond_atom_site_label_2
_geom_bond_distance
Cl1 C4 1.7480(14)
C13 N1 1.3208(16)
C13 N2 1.3786(16)
C13 C7 1.4729(18)
C3 C2 1.372(2)
C3 C4 1.400(2)
C6 N1 1.3872(16)
C6 C5 1.3975(18)
C6 C1 1.3985(17)
C5 C4 1.3766(18)
C1 N2 1.3782(16)
C1 C2 1.3963(18)
C14 N2 1.4580(16)
C14 C15 1.5130(19)
C7 C8 1.3876(19)
C7 C12 1.3933(19)
C15 C16 1.375(2)
C15 C20 1.3820(19)
C8 C9 1.382(2)
C12 C11 1.387(2)
C10 C9 1.367(2)
C10 C11 1.381(2)
C16 C17 1.391(2)
C20 C19 1.378(3)
C17 C18 1.370(3)
C18 C19 1.354(3)

loop_
_cod_related_entry_id
_cod_related_entry_database
_cod_related_entry_code
1 ChemSpider 4028266
